data_1507720
loop_
_publ_author_name
'Ma, Zhi-Xiong'
'Feltenberger, John B.'
'Hsung, Richard P.'

_publ_section_title
;
 Total Syntheses of Chelidonine and Norchelidonine via an
 Enamide-Benzyne-[2 + 2] Cycloaddition Cascade.
;
_journal_issue 11
_journal_name_full 'Organic letters'
_journal_page_first 2742
_journal_page_last 2745
_journal_paper_doi 10.1021/ol300967a
_journal_volume 14
_journal_year 2012
_chemical_formula_moiety 'C19 H17 N O5'
_chemical_formula_sum 'C19 H17 N O5'
_chemical_formula_weight 339.34
_chemical_name_common 12089a
_chemical_name_systematic
; 
 ? 
;
_space_group_IT_number 2
_symmetry_cell_setting triclinic
_symmetry_space_group_name_Hall '-P 1'
_symmetry_space_group_name_H-M 'P -1'
_atom_sites_solution_hydrogens geom
_atom_sites_solution_primary direct
_atom_sites_solution_secondary difmap
_audit_creation_method SHELXL-97
_cell_angle_alpha 82.166(1)
_cell_angle_beta 78.000(1)
_cell_angle_gamma 82.390(1)
_cell_formula_units_Z 2
_cell_length_a 7.3309(7)
_cell_length_b 9.4470(9)
_cell_length_c 11.4605(11)
_cell_measurement_reflns_used 2987
_cell_measurement_temperature 173(2)
_cell_measurement_theta_max 27.43
_cell_measurement_theta_min 2.69
_cell_volume 764.66(13)
_computing_cell_refinement 'Bruker SAINT'
_computing_data_collection 'Bruker APEX2'
_computing_data_reduction 'Bruker SAINT'
_computing_molecular_graphics 'Bruker SHELXTL'
_computing_publication_material 'Bruker SHELXTL'
_computing_structure_refinement 'SHELXL-97 (Sheldrick, 2008)'
_computing_structure_solution 'SHELXS-97 (Sheldrick, 2008)'
_diffrn_ambient_temperature 173(2)
_diffrn_measured_fraction_theta_full 0.987
_diffrn_measured_fraction_theta_max 0.987
_diffrn_measurement_device_type 'Bruker APEX-II CCD'
_diffrn_measurement_method '\f and \w scans'
_diffrn_radiation_monochromator graphite
_diffrn_radiation_source 'sealed tube'
_diffrn_radiation_type MoK\a
_diffrn_radiation_wavelength 0.71073
_diffrn_reflns_av_R_equivalents 0.0244
_diffrn_reflns_av_sigmaI/netI 0.0277
_diffrn_reflns_limit_h_max 9
_diffrn_reflns_limit_h_min -9
_diffrn_reflns_limit_k_max 12
_diffrn_reflns_limit_k_min -11
_diffrn_reflns_limit_l_max 14
_diffrn_reflns_limit_l_min 0
_diffrn_reflns_number 8848
_diffrn_reflns_theta_full 27.45
_diffrn_reflns_theta_max 27.45
_diffrn_reflns_theta_min 1.83
_exptl_absorpt_coefficient_mu 0.108
_exptl_absorpt_correction_T_max 0.9957
_exptl_absorpt_correction_T_min 0.9633
_exptl_absorpt_correction_type multi-scan
_exptl_absorpt_process_details 'SADABS (Sheldrick, 2008/1)'
_exptl_crystal_colour colourless
_exptl_crystal_density_diffrn 1.474
_exptl_crystal_density_method 'not measured'
_exptl_crystal_description needle
_exptl_crystal_F_000 356
_exptl_crystal_size_max 0.35
_exptl_crystal_size_mid 0.09
_exptl_crystal_size_min 0.04
_refine_diff_density_max 0.261
_refine_diff_density_min -0.259
_refine_diff_density_rms 0.053
_refine_ls_extinction_method none
_refine_ls_goodness_of_fit_ref 1.054
_refine_ls_hydrogen_treatment mixed
_refine_ls_matrix_type full
_refine_ls_number_parameters 230
_refine_ls_number_reflns 3460
_refine_ls_number_restraints 1
_refine_ls_restrained_S_all 1.054
_refine_ls_R_factor_all 0.0548
_refine_ls_R_factor_gt 0.0418
_refine_ls_shift/su_max 0.000
_refine_ls_shift/su_mean 0.000
_refine_ls_structure_factor_coef Fsqd
_refine_ls_weighting_details 'calc w=1/[\s^2^(Fo^2^)+(0.0545P)^2^+0.1793P] where P=(Fo^2^+2Fc^2^)/3'
_refine_ls_weighting_scheme calc
_refine_ls_wR_factor_gt 0.1033
_refine_ls_wR_factor_ref 0.1121
_reflns_number_gt 2718
_reflns_number_total 3460
_reflns_threshold_expression >2sigma(I)
_cod_data_source_file ol300967a_si_004.cif
_cod_data_source_block 12089a
_cod_depositor_comments
;
The following automatic conversions were performed:

'_symmetry_cell_setting' value 'Triclinic' changed to 'triclinic'
according to /home/saulius/struct/CIF-dictionaries/cif_core.dic
dictionary named 'cif_core.dic' version 2.4.1 from 2010-06-29.

Automatic conversion script
Id: cif_fix_values 1715 2011-07-08 13:25:40Z adriana 
;
_cod_original_sg_symbol_H-M P-1
_cod_database_code 1507720

loop_
_symmetry_equiv_pos_as_xyz
'x, y, z'
'-x, -y, -z'

loop_
_atom_site_label
_atom_site_type_symbol
_atom_site_fract_x
_atom_site_fract_y
_atom_site_fract_z
_atom_site_U_iso_or_equiv
_atom_site_adp_type
_atom_site_occupancy
_atom_site_symmetry_multiplicity
_atom_site_calc_flag
_atom_site_refinement_flags
O1 O 0.77830(13) 0.35915(10) 0.49725(9) 0.0246(2) Uani 1 1 d .
H1A H 0.7698 0.4480 0.5009 0.037 Uiso 1 1 calc R
O2 O 0.31660(15) 0.63785(12) 0.10500(10) 0.0381(3) Uani 1 1 d .
O3 O 0.61752(17) 0.68881(14) 0.01395(11) 0.0461(3) Uani 1 1 d .
O4 O 0.11168(15) -0.08830(12) 0.89560(10) 0.0365(3) Uani 1 1 d .
O5 O -0.08928(15) -0.05547(13) 0.76034(11) 0.0437(3) Uani 1 1 d .
N1 N 0.20590(15) 0.36356(12) 0.44287(10) 0.0218(3) Uani 1 1 d D
H1B H 0.0868(9) 0.3430(16) 0.4748(13) 0.026 Uiso 1 1 d D
C1 C 0.33573(18) 0.22903(14) 0.44851(12) 0.0204(3) Uani 1 1 d .
H1C H 0.3158 0.1694 0.3875 0.024 Uiso 1 1 calc R
C2 C 0.21176(19) 0.42355(16) 0.31745(12) 0.0242(3) Uani 1 1 d .
H2A H 0.1265 0.5138 0.3136 0.029 Uiso 1 1 calc R
H2B H 0.1698 0.3547 0.2734 0.029 Uiso 1 1 calc R
C3 C 0.40882(19) 0.45279(15) 0.26106(12) 0.0224(3) Uani 1 1 d .
C4 C 0.4462(2) 0.55318(16) 0.16324(13) 0.0266(3) Uani 1 1 d .
C5 C 0.6246(2) 0.58336(17) 0.10927(13) 0.0309(3) Uani 1 1 d .
C6 C 0.7792(2) 0.51121(18) 0.14855(14) 0.0322(4) Uani 1 1 d .
H6A H 0.9028 0.5310 0.1109 0.039 Uiso 1 1 calc R
C7 C 0.7453(2) 0.40728(16) 0.24675(13) 0.0272(3) Uani 1 1 d .
H7A H 0.8494 0.3540 0.2755 0.033 Uiso 1 1 calc R
C8 C 0.56502(19) 0.37789(15) 0.30484(12) 0.0220(3) Uani 1 1 d .
C9 C 0.53848(18) 0.26740(14) 0.41455(12) 0.0203(3) Uani 1 1 d .
H9A H 0.6208 0.1779 0.3930 0.024 Uiso 1 1 calc R
C10 C 0.59555(18) 0.31266(14) 0.52516(12) 0.0207(3) Uani 1 1 d .
H10A H 0.5026 0.3922 0.5573 0.025 Uiso 1 1 calc R
C11 C 0.59535(19) 0.18467(15) 0.62039(13) 0.0236(3) Uani 1 1 d .
H11A H 0.6943 0.1089 0.5908 0.028 Uiso 1 1 calc R
H11B H 0.6253 0.2142 0.6933 0.028 Uiso 1 1 calc R
C12 C 0.40952(19) 0.12436(14) 0.65247(13) 0.0223(3) Uani 1 1 d .
C13 C 0.3586(2) 0.04602(15) 0.76563(13) 0.0261(3) Uani 1 1 d .
H13A H 0.4400 0.0309 0.8218 0.031 Uiso 1 1 calc R
C14 C 0.1888(2) -0.00772(15) 0.79240(13) 0.0266(3) Uani 1 1 d .
C15 C 0.0689(2) 0.01318(16) 0.71199(14) 0.0281(3) Uani 1 1 d .
C16 C 0.1139(2) 0.08867(15) 0.60146(13) 0.0260(3) Uani 1 1 d .
H16A H 0.0303 0.1027 0.5467 0.031 Uiso 1 1 calc R
C17 C 0.28838(19) 0.14522(14) 0.57109(12) 0.0214(3) Uani 1 1 d .
C19 C -0.0692(2) -0.11139(19) 0.87960(15) 0.0370(4) Uani 1 1 d .
H19A H -0.1674 -0.0624 0.9383 0.044 Uiso 1 1 calc R
H19B H -0.0833 -0.2155 0.8929 0.044 Uiso 1 1 calc R
C18 C 0.4227(2) 0.72993(18) 0.01464(15) 0.0366(4) Uani 1 1 d .
H18A H 0.3893 0.8311 0.0316 0.044 Uiso 1 1 calc R
H18B H 0.3946 0.7215 -0.0648 0.044 Uiso 1 1 calc R

loop_
_atom_site_aniso_label
_atom_site_aniso_U_11
_atom_site_aniso_U_22
_atom_site_aniso_U_33
_atom_site_aniso_U_23
_atom_site_aniso_U_13
_atom_site_aniso_U_12
O1 0.0172(5) 0.0237(5) 0.0344(6) -0.0028(4) -0.0073(4) -0.0045(4)
O2 0.0320(6) 0.0438(7) 0.0358(6) 0.0159(5) -0.0131(5) -0.0051(5)
O3 0.0386(7) 0.0549(8) 0.0417(7) 0.0225(6) -0.0126(5) -0.0152(6)
O4 0.0297(6) 0.0417(7) 0.0341(6) 0.0096(5) -0.0014(5) -0.0107(5)
O5 0.0283(6) 0.0522(8) 0.0486(7) 0.0189(6) -0.0093(5) -0.0190(5)
N1 0.0155(5) 0.0240(6) 0.0253(6) -0.0001(5) -0.0041(5) -0.0022(5)
C1 0.0189(6) 0.0200(6) 0.0234(7) -0.0021(5) -0.0063(5) -0.0030(5)
C2 0.0199(7) 0.0285(7) 0.0252(7) 0.0008(6) -0.0088(6) -0.0030(5)
C3 0.0218(7) 0.0246(7) 0.0222(7) -0.0031(5) -0.0056(5) -0.0049(5)
C4 0.0262(7) 0.0287(7) 0.0262(7) -0.0013(6) -0.0096(6) -0.0023(6)
C5 0.0342(8) 0.0339(8) 0.0247(7) 0.0050(6) -0.0071(6) -0.0108(7)
C6 0.0237(7) 0.0441(9) 0.0285(8) 0.0004(7) -0.0022(6) -0.0118(7)
C7 0.0210(7) 0.0341(8) 0.0265(7) -0.0031(6) -0.0050(6) -0.0024(6)
C8 0.0200(7) 0.0251(7) 0.0218(7) -0.0038(5) -0.0047(5) -0.0035(5)
C9 0.0174(6) 0.0208(6) 0.0230(7) -0.0027(5) -0.0047(5) -0.0013(5)
C10 0.0153(6) 0.0214(7) 0.0261(7) -0.0024(5) -0.0048(5) -0.0036(5)
C11 0.0203(7) 0.0246(7) 0.0275(7) -0.0008(6) -0.0086(6) -0.0036(5)
C12 0.0211(7) 0.0191(7) 0.0268(7) -0.0028(5) -0.0046(5) -0.0020(5)
C13 0.0257(7) 0.0264(7) 0.0266(7) -0.0013(6) -0.0075(6) -0.0023(6)
C14 0.0275(7) 0.0236(7) 0.0258(7) 0.0005(6) -0.0006(6) -0.0024(6)
C15 0.0196(7) 0.0255(7) 0.0374(8) 0.0001(6) -0.0021(6) -0.0052(6)
C16 0.0216(7) 0.0252(7) 0.0325(8) 0.0004(6) -0.0092(6) -0.0045(6)
C17 0.0199(7) 0.0190(6) 0.0256(7) -0.0020(5) -0.0051(5) -0.0026(5)
C19 0.0323(9) 0.0427(9) 0.0343(9) -0.0014(7) 0.0012(7) -0.0122(7)
C18 0.0411(9) 0.0342(9) 0.0336(9) 0.0073(7) -0.0101(7) -0.0074(7)

loop_
_atom_type_symbol
_atom_type_description
_atom_type_scat_dispersion_real
_atom_type_scat_dispersion_imag
_atom_type_scat_source
C C 0.0033 0.0016 'International Tables Vol C Tables 4.2.6.8 and 6.1.1.4'
H H 0.0000 0.0000 'International Tables Vol C Tables 4.2.6.8 and 6.1.1.4'
N N 0.0061 0.0033 'International Tables Vol C Tables 4.2.6.8 and 6.1.1.4'
O O 0.0106 0.0060 'International Tables Vol C Tables 4.2.6.8 and 6.1.1.4'

loop_
_geom_angle_atom_site_label_1
_geom_angle_atom_site_label_2
_geom_angle_atom_site_label_3
_geom_angle
C10 O1 H1A 109.5
C4 O2 C18 105.47(12)
C5 O3 C18 105.58(12)
C14 O4 C19 105.66(12)
C15 O5 C19 105.44(12)
C2 N1 C1 109.81(10)
C2 N1 H1B 107.9(10)
C1 N1 H1B 109.1(10)
N1 C1 C17 109.44(11)
N1 C1 C9 108.88(10)
C17 C1 C9 114.12(11)
N1 C1 H1C 108.1
C17 C1 H1C 108.1
C9 C1 H1C 108.1
N1 C2 C3 109.01(11)
N1 C2 H2A 109.9
C3 C2 H2A 109.9
N1 C2 H2B 109.9
C3 C2 H2B 109.9
H2A C2 H2B 108.3
C4 C3 C8 116.59(13)
C4 C3 C2 121.49(12)
C8 C3 C2 121.92(12)
C3 C4 C5 123.25(13)
C3 C4 O2 126.66(13)
C5 C4 O2 110.10(13)
C6 C5 C4 121.58(14)
C6 C5 O3 128.47(14)
C4 C5 O3 109.93(13)
C5 C6 C7 116.34(13)
C5 C6 H6A 121.8
C7 C6 H6A 121.8
C6 C7 C8 122.92(13)
C6 C7 H7A 118.5
C8 C7 H7A 118.5
C7 C8 C3 119.29(13)
C7 C8 C9 120.01(12)
C3 C8 C9 120.69(12)
C8 C9 C1 111.40(11)
C8 C9 C10 113.89(11)
C1 C9 C10 109.37(11)
C8 C9 H9A 107.3
C1 C9 H9A 107.3
C10 C9 H9A 107.3
O1 C10 C11 108.22(10)
O1 C10 C9 112.06(11)
C11 C10 C9 108.67(11)
O1 C10 H10A 109.3
C11 C10 H10A 109.3
C9 C10 H10A 109.3
C12 C11 C10 112.10(11)
C12 C11 H11A 109.2
C10 C11 H11A 109.2
C12 C11 H11B 109.2
C10 C11 H11B 109.2
H11A C11 H11B 107.9
C17 C12 C13 120.13(13)
C17 C12 C11 120.55(12)
C13 C12 C11 119.33(12)
C14 C13 C12 118.08(13)
C14 C13 H13A 121.0
C12 C13 H13A 121.0
C13 C14 O4 128.18(14)
C13 C14 C15 121.76(13)
O4 C14 C15 110.05(13)
C16 C15 C14 121.67(13)
C16 C15 O5 128.57(14)
C14 C15 O5 109.73(13)
C15 C16 C17 117.90(13)
C15 C16 H16A 121.0
C17 C16 H16A 121.0
C12 C17 C16 120.45(13)
C12 C17 C1 122.31(12)
C16 C17 C1 117.23(12)
O4 C19 O5 108.72(12)
O4 C19 H19A 109.9
O5 C19 H19A 109.9
O4 C19 H19B 109.9
O5 C19 H19B 109.9
H19A C19 H19B 108.3
O2 C18 O3 108.64(12)
O2 C18 H18A 110.0
O3 C18 H18A 110.0
O2 C18 H18B 110.0
O3 C18 H18B 110.0
H18A C18 H18B 108.3

loop_
_geom_bond_atom_site_label_1
_geom_bond_atom_site_label_2
_geom_bond_distance
O1 C10 1.4246(15)
O1 H1A 0.8400
O2 C4 1.3803(17)
O2 C18 1.4260(19)
O3 C5 1.3789(18)
O3 C18 1.428(2)
O4 C14 1.3742(17)
O4 C19 1.4241(19)
O5 C15 1.3808(17)
O5 C19 1.427(2)
N1 C2 1.4655(17)
N1 C1 1.4859(17)
N1 H1B 0.909(3)
C1 C17 1.5126(18)
C1 C9 1.5349(18)
C1 H1C 1.0000
C2 C3 1.4999(18)
C2 H2A 0.9900
C2 H2B 0.9900
C3 C4 1.372(2)
C3 C8 1.4111(19)
C4 C5 1.374(2)
C5 C6 1.370(2)
C6 C7 1.393(2)
C6 H6A 0.9500
C7 C8 1.3953(19)
C7 H7A 0.9500
C8 C9 1.5174(18)
C9 C10 1.5429(18)
C9 H9A 1.0000
C10 C11 1.5142(19)
C10 H10A 1.0000
C11 C12 1.5019(18)
C11 H11A 0.9900
C11 H11B 0.9900
C12 C17 1.3947(19)
C12 C13 1.4068(19)
C13 C14 1.367(2)
C13 H13A 0.9500
C14 C15 1.379(2)
C15 C16 1.365(2)
C16 C17 1.4099(19)
C16 H16A 0.9500
C19 H19A 0.9900
C19 H19B 0.9900
C18 H18A 0.9900
C18 H18B 0.9900

loop_
_geom_hbond_atom_site_label_D
_geom_hbond_atom_site_label_H
_geom_hbond_atom_site_label_A
_geom_hbond_distance_DH
_geom_hbond_distance_HA
_geom_hbond_distance_DA
_geom_hbond_angle_DHA
_geom_hbond_site_symmetry_A
O1 H1A N1 0.84 2.01 2.8196(15) 160.3 2_666
N1 H1B O1 0.909(3) 2.209(7) 3.0711(15) 158.0(14) 1_455

loop_
_geom_torsion_atom_site_label_1
_geom_torsion_atom_site_label_2
_geom_torsion_atom_site_label_3
_geom_torsion_atom_site_label_4
_geom_torsion
C2 N1 C1 C17 -163.29(10)
C2 N1 C1 C9 71.36(13)
C1 N1 C2 C3 -58.84(14)
N1 C2 C3 C4 -155.92(13)
N1 C2 C3 C8 24.71(17)
C8 C3 C4 C5 -0.8(2)
C2 C3 C4 C5 179.80(13)
C8 C3 C4 O2 179.45(14)
C2 C3 C4 O2 0.0(2)
C18 O2 C4 C3 176.54(15)
C18 O2 C4 C5 -3.24(17)
C3 C4 C5 C6 1.7(2)
O2 C4 C5 C6 -178.47(15)
C3 C4 C5 O3 -179.77(14)
O2 C4 C5 O3 0.02(18)
C18 O3 C5 C6 -178.44(17)
C18 O3 C5 C4 3.21(18)
C4 C5 C6 C7 -0.8(2)
O3 C5 C6 C7 -178.94(15)
C5 C6 C7 C8 -1.1(2)
C6 C7 C8 C3 2.0(2)
C6 C7 C8 C9 -177.46(13)
C4 C3 C8 C7 -1.0(2)
C2 C3 C8 C7 178.40(12)
C4 C3 C8 C9 178.44(12)
C2 C3 C8 C9 -2.2(2)
C7 C8 C9 C1 -168.26(12)
C3 C8 C9 C1 12.31(17)
C7 C8 C9 C10 67.46(16)
C3 C8 C9 C10 -111.97(14)
N1 C1 C9 C8 -44.81(14)
C17 C1 C9 C8 -167.39(11)
N1 C1 C9 C10 81.99(13)
C17 C1 C9 C10 -40.60(14)
C8 C9 C10 O1 -50.60(15)
C1 C9 C10 O1 -175.97(10)
C8 C9 C10 C11 -170.14(11)
C1 C9 C10 C11 64.49(14)
O1 C10 C11 C12 -177.84(11)
C9 C10 C11 C12 -55.93(15)
C10 C11 C12 C17 24.40(18)
C10 C11 C12 C13 -155.76(12)
C17 C12 C13 C14 -0.1(2)
C11 C12 C13 C14 -179.95(13)
C12 C13 C14 O4 179.02(13)
C12 C13 C14 C15 0.0(2)
C19 O4 C14 C13 177.76(15)
C19 O4 C14 C15 -3.11(16)
C13 C14 C15 C16 0.0(2)
O4 C14 C15 C16 -179.19(13)
C13 C14 C15 O5 178.33(13)
O4 C14 C15 O5 -0.87(17)
C19 O5 C15 C16 -177.38(15)
C19 O5 C15 C14 4.44(17)
C14 C15 C16 C17 0.1(2)
O5 C15 C16 C17 -177.85(14)
C13 C12 C17 C16 0.2(2)
C11 C12 C17 C16 -179.92(12)
C13 C12 C17 C1 179.75(12)
C11 C12 C17 C1 -0.4(2)
C15 C16 C17 C12 -0.3(2)
C15 C16 C17 C1 -179.78(12)
N1 C1 C17 C12 -113.03(14)
C9 C1 C17 C12 9.25(18)
N1 C1 C17 C16 66.50(15)
C9 C1 C17 C16 -171.23(12)
C14 O4 C19 O5 5.86(17)
C15 O5 C19 O4 -6.35(17)
C4 O2 C18 O3 5.20(17)
C5 O3 C18 O2 -5.20(18)
